data_6000155
loop_
_publ_author_name
'Jurgens, B.'
'Irran, E.'
'Schneider, J.'
'Schnick, W.'

_publ_section_title
;
 Trimerization of NaC2N3 to Na3C6N9 in the solid: Ab initio crystal
 structure determination of two polymorphs of NaC2N3 and of Na3C6N9 from
 X-ray powder diffractometry
;
_journal_name_full 'Inorganic Chemistry'
_journal_page_first 665
_journal_page_last 670
_journal_paper_doi 10.1021/ic991044f
_journal_volume 39
_journal_year 2000
_chemical_formula_sum 'C2 N3 Na'
_space_group_name_H-M_alt 'P 1 21/n 1'
_cell_angle_alpha 90.000
_cell_angle_beta 93.496
_cell_angle_gamma 90.000
_cell_length_a 6.4770
_cell_length_b 14.9480
_cell_length_c 3.5725
_cell_volume 345.24
_cod_database_code 6000155

loop_
_atom_site_label
_atom_site_fract_x
_atom_site_fract_y
_atom_site_fract_z
? ? ? ?
